data_4061068
loop_
_publ_author_name
'Djukic, Jean-Pierre'
'Berger, Alexsandro'
'Duquenne, Manon'
'Pfeffer, Michel'
'de Cian, Andr\'e'
'Kyritsakas-Gruber, Nathalie'
'Vachon, J\'er\^ome'
'Lacour, J\'er\^ome'

_publ_section_title
;
 Syntheses of Nonracemic Ortho-Mercurated and Ortho-Ruthenated Complexes
 of 2-[Tricarbonyl(\h6-phenyl)chromium]pyridine
;
_journal_coden_ASTM ORGND7
_journal_issue 24
_journal_name_full Organometallics
_journal_page_first 5757
_journal_page_last 5767
_journal_paper_doi 10.1021/om0494667
_journal_volume 23
_journal_year 2004
_chemical_formula_moiety 'C49 H46 Cl4 Cr2 N2 O6 Ru2'
_chemical_formula_sum 'C49 H46 Cl4 Cr2 N2 O6 Ru2'
_chemical_formula_weight 1206.87
_space_group_IT_number 2
_space_group_name_Hall '-P 1'
_space_group_name_H-M_alt 'P -1'
_symmetry_cell_setting triclinic
_symmetry_space_group_name_Hall '-P 1'
_symmetry_space_group_name_H-M 'P -1'
_cell_angle_alpha 85.299(5)
_cell_angle_beta 80.929(5)
_cell_angle_gamma 65.830(5)
_cell_formula_units_Z 1
_cell_length_a 10.7708(4)
_cell_length_b 11.0259(5)
_cell_length_c 11.2497(7)
_cell_measurement_temperature 173
_cell_volume 1203.4(1)
_diffrn_ambient_temperature 173
_exptl_crystal_density_diffrn 1.67
_cod_database_code 4061068

loop_
_symmetry_equiv_pos_as_xyz
x,y,z
-x,-y,-z

loop_
_atom_site_aniso_label
_atom_site_aniso_U_11
_atom_site_aniso_U_22
_atom_site_aniso_U_33
_atom_site_aniso_U_12
_atom_site_aniso_U_13
_atom_site_aniso_U_23
_atom_site_aniso_type_symbol
RU 0.0293(1) 0.0223(1) 0.0237(2) -0.0082(1) 0.0001(1) 0.0040(1) Ru
CR 0.0387(3) 0.0329(4) 0.0317(4) -0.0105(3) -0.0039(3) -0.0044(3) Cr
CL1 0.0376(5) 0.0302(5) 0.0317(6) -0.0100(4) 0.0059(4) 0.0036(5) Cl
C1 0.048(2) 0.033(2) 0.029(2) -0.014(2) -0.004(2) 0.010(2) C
C2 0.046(2) 0.030(2) 0.029(2) -0.011(2) -0.002(2) 0.013(2) C
C3 0.046(2) 0.018(2) 0.038(3) -0.009(2) 0.005(2) 0.006(2) C
C4 0.051(2) 0.036(2) 0.036(3) -0.026(1) 0.003(2) 0.005(2) C
C5 0.031(2) 0.033(2) 0.042(3) -0.013(1) 0.003(2) 0.011(2) C
C6 0.049(2) 0.028(2) 0.024(2) -0.010(2) 0.011(2) 0.004(2) C
C7 0.037(2) 0.061(3) 0.054(3) -0.016(2) 0.003(2) 0.017(3) C
C8 0.050(2) 0.102(4) 0.115(6) -0.043(2) -0.005(3) 0.042(4) C
C9 0.051(3) 0.077(4) 0.078(4) 0.009(3) 0.004(3) 0.025(4) C
C10 0.038(2) 0.054(3) 0.048(3) -0.007(2) -0.003(2) 0.018(3) C
C11 0.050(2) 0.053(3) 0.037(3) -0.023(2) -0.002(2) -0.013(2) C
O1 0.081(2) 0.069(2) 0.036(2) -0.042(1) 0.005(2) -0.003(2) O
C12 0.056(3) 0.062(3) 0.035(3) -0.014(2) -0.004(2) -0.016(2) C
O2 0.039(2) 0.117(4) 0.084(3) 0.001(2) -0.012(2) -0.028(3) O
C13 0.050(2) 0.040(3) 0.039(3) -0.011(2) -0.006(2) 0.000(2) C
O3 0.086(2) 0.040(2) 0.057(2) -0.018(1) -0.016(2) -0.015(2) O
N 0.025(1) 0.032(2) 0.022(2) -0.008(1) 0.001(1) 0.001(1) N
C14 0.036(2) 0.042(2) 0.037(3) -0.016(2) -0.004(2) -0.005(2) C
C15 0.036(2) 0.058(3) 0.047(3) -0.015(2) -0.006(2) -0.011(2) C
C16 0.037(2) 0.071(4) 0.036(3) -0.007(2) -0.013(2) -0.002(3) C
C17 0.037(2) 0.036(2) 0.035(3) -0.002(2) -0.008(2) 0.004(2) C
C18 0.030(2) 0.029(2) 0.022(2) -0.007(1) -0.000(2) 0.004(2) C
C19 0.029(2) 0.029(2) 0.027(2) -0.007(1) 0.001(2) 0.001(2) C
C20 0.028(2) 0.028(2) 0.022(2) -0.009(1) 0.001(2) 0.000(2) C
C21 0.029(2) 0.035(2) 0.036(2) -0.011(1) -0.004(2) -0.000(2) C
C22 0.042(2) 0.043(2) 0.044(3) -0.022(2) -0.002(2) -0.008(2) C
C23 0.054(2) 0.032(2) 0.048(3) -0.023(2) 0.003(2) 0.001(2) C
C24 0.045(2) 0.028(2) 0.031(2) -0.010(2) -0.002(2) 0.000(2) C
C25 0.150(9) 0.15(1) 0.15(1) -0.060(8) -0.020(9) -0.00(1) C
CL2 0.064(2) 0.163(4) 0.287(6) -0.013(2) 0.047(3) 0.101(4) Cl
CL3 0.105(2) 0.070(2) 0.398(7) -0.033(1) -0.105(2) -0.041(3) Cl

loop_
_atom_site_label
_atom_site_fract_x
_atom_site_fract_y
_atom_site_fract_z
_atom_site_U_iso_or_equiv
_atom_site_occupancy
_atom_site_thermal_displace_type
_atom_site_calc_flag
_atom_site_calc_attached_atom
_atom_site_type_symbol
RU 0.06468(3) 0.32726(3) 0.29083(3) 0.0249(1) 1.000 Uani ? ? Ru
CR 0.17032(7) -0.05112(7) 0.18246(7) 0.0343(4) 1.000 Uani ? ? Cr
CL1 -0.1227(1) 0.3694(1) 0.4533(1) 0.0330(5) 1.000 Uani ? ? Cl
C1 0.0263(4) 0.3865(4) 0.1062(4) 0.035(2) 1.000 Uani ? ? C
C2 -0.0628(4) 0.4924(4) 0.1787(4) 0.034(2) 1.000 Uani ? ? C
C3 -0.0040(4) 0.5467(4) 0.2535(4) 0.032(2) 1.000 Uani ? ? C
C4 0.1367(4) 0.4950(4) 0.2572(4) 0.041(2) 1.000 Uani ? ? C
C5 0.2255(4) 0.3819(4) 0.1879(4) 0.035(2) 1.000 Uani ? ? C
C6 0.1702(4) 0.3314(4) 0.1094(4) 0.032(2) 1.000 Uani ? ? C
C7 0.3788(5) 0.3256(6) 0.1961(5) 0.049(3) 1.000 Uani ? ? C
C8 0.4448(5) 0.4104(7) 0.1181(7) 0.084(4) 1.000 Uani ? ? C
C9 0.4544(6) 0.1808(7) 0.1577(7) 0.068(4) 1.000 Uani ? ? C
C10 -0.2166(5) 0.5457(5) 0.1823(5) 0.046(3) 1.000 Uani ? ? C
C11 0.2111(4) 0.0265(5) 0.0417(5) 0.046(2) 1.000 Uani ? ? C
O1 0.2371(3) 0.0730(4) -0.0518(3) 0.059(2) 1.000 Uani ? ? O
C12 0.3542(5) -0.1302(6) 0.1944(5) 0.049(3) 1.000 Uani ? ? C
O2 0.4721(4) -0.1776(5) 0.2013(4) 0.073(3) 1.000 Uani ? ? O
C13 0.1876(5) -0.1893(5) 0.0903(5) 0.043(3) 1.000 Uani ? ? C
O3 0.1970(4) -0.2741(4) 0.0326(4) 0.058(2) 1.000 Uani ? ? O
N 0.1900(3) 0.2133(3) 0.4177(3) 0.026(2) 1.000 Uani ? ? N
C14 0.2479(4) 0.2615(5) 0.4872(4) 0.038(2) 1.000 Uani ? ? C
C15 0.3276(4) 0.1851(5) 0.5723(5) 0.046(3) 1.000 Uani ? ? C
C16 0.3480(5) 0.0532(6) 0.5865(5) 0.045(3) 1.000 Uani ? ? C
C17 0.2879(4) 0.0012(5) 0.5182(4) 0.036(2) 1.000 Uani ? ? C
C18 0.2069(4) 0.0842(4) 0.4336(4) 0.027(2) 1.000 Uani ? ? C
C19 0.1255(4) 0.0466(4) 0.3624(4) 0.028(2) 1.000 Uani ? ? C
C20 0.0502(4) 0.1486(4) 0.2832(4) 0.026(2) 1.000 Uani ? ? C
C21 -0.0348(4) 0.1175(4) 0.2174(4) 0.034(2) 1.000 Uani ? ? C
C22 -0.0506(4) -0.0034(5) 0.2355(5) 0.043(2) 1.000 Uani ? ? C
C23 0.0227(4) -0.1003(4) 0.3176(5) 0.043(2) 1.000 Uani ? ? C
C24 0.1132(4) -0.0769(4) 0.3788(4) 0.034(2) 1.000 Uani ? ? C
C25 0.5000 0.5000 0.5000 0.15(1) 0.500 Uani ? ? C
CL2 0.4590(4) 0.6032(6) 0.3976(6) 0.144(4) 0.500 Uani ? ? Cl
CL3 0.4747(4) 0.6323(4) 0.5379(7) 0.143(3) 0.500 Uani ? ? Cl
H1 -0.0101 0.3504 0.0535 0.0494 1.000 Uiso calc C1 H
H2 -0.0627 0.6202 0.3023 0.0478 1.000 Uiso calc C3 H
H3 0.1735 0.5351 0.3058 0.0517 1.000 Uiso calc C4 H
H4 0.2291 0.2602 0.0582 0.0491 1.000 Uiso calc C6 H
H5 0.3872 0.3282 0.2786 0.0699 1.000 Uiso calc C7 H
H6 0.5403 0.3747 0.1236 0.1154 1.000 Uiso calc C8 H
H7 0.4316 0.4096 0.0367 0.1154 1.000 Uiso calc C8 H
H8 0.4032 0.4991 0.1458 0.1154 1.000 Uiso calc C8 H
H9 0.5492 0.1512 0.1647 0.1090 1.000 Uiso calc C9 H
H10 0.4169 0.1272 0.2082 0.1090 1.000 Uiso calc C9 H
H11 0.4441 0.1739 0.0765 0.1090 1.000 Uiso calc C9 H
H12 -0.2381 0.4987 0.1272 0.0675 1.000 Uiso calc C10 H
H13 -0.2575 0.5344 0.2614 0.0675 1.000 Uiso calc C10 H
H14 -0.2512 0.6376 0.1608 0.0675 1.000 Uiso calc C10 H
H15 0.2337 0.3525 0.4777 0.0495 1.000 Uiso calc C14 H
H16 0.3677 0.2225 0.6201 0.0617 1.000 Uiso calc C15 H
H17 0.4039 -0.0016 0.6438 0.0672 1.000 Uiso calc C16 H
H18 0.3007 -0.0894 0.5279 0.0521 1.000 Uiso calc C17 H
H19 -0.0823 0.1801 0.1596 0.0448 1.000 Uiso calc C21 H
H20 -0.1109 -0.0199 0.1923 0.0542 1.000 Uiso calc C22 H
H21 0.0103 -0.1811 0.3310 0.0573 1.000 Uiso calc C23 H
H22 0.1663 -0.1433 0.4312 0.0479 1.000 Uiso calc C24 H

loop_
_geom_bond_atom_site_label_1
_geom_bond_atom_site_label_2
_geom_bond_distance
_geom_bond_site_symmetry_1
_geom_bond_site_symmetry_2
_geom_bond_publ_flag
RU CL1 2.416(1) . . ?
RU C1 2.177(5) . . ?
RU C2 2.217(5) . . ?
RU C3 2.245(5) . . ?
RU C4 2.266(5) . . ?
RU C5 2.194(4) . . ?
RU C6 2.181(4) . . ?
RU N 2.089(4) . . ?
RU C20 2.048(5) . . ?
CR C11 1.816(6) . . ?
CR C12 1.830(6) . . ?
CR C13 1.843(6) . . ?
CR C19 2.261(5) . . ?
CR C20 2.328(5) . . ?
CR C21 2.231(5) . . ?
CR C22 2.208(5) . . ?
CR C23 2.223(5) . . ?
CR C24 2.225(5) . . ?
C1 C2 1.393(7) . . ?
C1 C6 1.420(7) . . ?
C2 C3 1.424(7) . . ?
C2 C10 1.509(7) . . ?
C3 C4 1.390(7) . . ?
C4 C5 1.423(7) . . ?
C5 C6 1.401(7) . . ?
C5 C7 1.523(7) . . ?
C7 C8 1.536(8) . . ?
C7 C9 1.53(1) . . ?
C11 O1 1.177(6) . . ?
C12 O2 1.172(7) . . ?
C13 O3 1.143(7) . . ?
N C14 1.333(6) . . ?
N C18 1.360(6) . . ?
C14 C15 1.377(7) . . ?
C15 C16 1.378(9) . . ?
C16 C17 1.369(8) . . ?
C17 C18 1.403(6) . . ?
C18 C19 1.468(7) . . ?
C19 C20 1.426(6) . . ?
C19 C24 1.417(7) . . ?
C20 C21 1.420(6) . . ?
C21 C22 1.406(7) . . ?
C22 C23 1.413(8) . . ?
C23 C24 1.392(7) . . ?
C25 CL2 1.533(7) . . ?
C25 CL2 1.533(7) . 2_666 ?
C25 CL3 1.457(6) . . ?
C25 CL3 1.457(6) . 2_666 ?
CL2 CL3 1.68(1) . . ?
